data_7151694
loop_
_publ_author_name
'Desmarchelier, Alaric'
'Marrot, J\'er\^ome'
'Moreau, Xavier'
'Greck, Christine'

_publ_section_title
;
 Asymmetric organocatalytic Michael-\a-amination sequence for the
 construction of a quaternary stereocenter.
;
_journal_issue 4
_journal_name_full 'Organic &amp; biomolecular chemistry'
_journal_page_first 994
_journal_page_last 997
_journal_paper_doi 10.1039/C0OB00751J
_journal_volume 9
_journal_year 2011
_chemical_formula_sum 'C21 H31 N3 O7'
_chemical_formula_weight 437.49
_chemical_name_systematic
;
?
;
_space_group_IT_number 14
_symmetry_cell_setting monoclinic
_symmetry_space_group_name_Hall '-P 2ybc'
_symmetry_space_group_name_H-M 'P 1 21/c 1'
_atom_sites_solution_hydrogens geom
_atom_sites_solution_primary direct
_atom_sites_solution_secondary difmap
_audit_creation_method SHELXL-97
_cell_angle_alpha 90.00
_cell_angle_beta 99.962(11)
_cell_angle_gamma 90.00
_cell_formula_units_Z 4
_cell_length_a 10.158(3)
_cell_length_b 14.069(4)
_cell_length_c 17.637(4)
_cell_measurement_reflns_used 8032
_cell_measurement_temperature 296(2)
_cell_measurement_theta_max 24.84
_cell_measurement_theta_min 2.50
_cell_volume 2482.6(12)
_computing_cell_refinement 'Bruker SAINT'
_computing_data_collection 'Bruker APEX2'
_computing_data_reduction 'Bruker SAINT'
_computing_molecular_graphics 'Bruker SHELXTL'
_computing_publication_material 'Bruker SHELXTL'
_computing_structure_refinement 'SHELXL-97 (Sheldrick, 1997)'
_computing_structure_solution 'SHELXS-97 (Sheldrick, 1990)'
_diffrn_ambient_temperature 296(2)
_diffrn_detector_area_resol_mean 512x512
_diffrn_measured_fraction_theta_full 0.996
_diffrn_measured_fraction_theta_max 0.996
_diffrn_measurement_device_type 'Bruker APEX-II CCD'
_diffrn_measurement_method '\f and \w scans'
_diffrn_radiation_monochromator graphite
_diffrn_radiation_source 'fine-focus sealed tube'
_diffrn_radiation_type MoK\a
_diffrn_radiation_wavelength 0.71073
_diffrn_reflns_av_R_equivalents 0.0382
_diffrn_reflns_av_sigmaI/netI 0.0149
_diffrn_reflns_limit_h_max 12
_diffrn_reflns_limit_h_min -12
_diffrn_reflns_limit_k_max 16
_diffrn_reflns_limit_k_min -16
_diffrn_reflns_limit_l_max 20
_diffrn_reflns_limit_l_min -20
_diffrn_reflns_number 136829
_diffrn_reflns_theta_full 25.00
_diffrn_reflns_theta_max 25.00
_diffrn_reflns_theta_min 1.86
_diffrn_standards_number 0
_exptl_absorpt_coefficient_mu 0.088
_exptl_absorpt_correction_T_max 0.9826
_exptl_absorpt_correction_T_min 0.9698
_exptl_absorpt_correction_type multi-scan
_exptl_absorpt_process_details 'SADABS (Sheldrick, V2.10)'
_exptl_crystal_colour colorless
_exptl_crystal_density_diffrn 1.171
_exptl_crystal_density_method 'not measured'
_exptl_crystal_description parallelepiped
_exptl_crystal_F_000 936
_exptl_crystal_size_max 0.35
_exptl_crystal_size_mid 0.30
_exptl_crystal_size_min 0.20
_refine_diff_density_max 0.532
_refine_diff_density_min -0.624
_refine_diff_density_rms 0.208
_refine_ls_extinction_method none
_refine_ls_goodness_of_fit_ref 1.216
_refine_ls_hydrogen_treatment constr
_refine_ls_matrix_type full
_refine_ls_number_parameters 287
_refine_ls_number_reflns 4347
_refine_ls_number_restraints 0
_refine_ls_restrained_S_all 1.216
_refine_ls_R_factor_all 0.0861
_refine_ls_R_factor_gt 0.0659
_refine_ls_shift/su_max 0.000
_refine_ls_shift/su_mean 0.000
_refine_ls_structure_factor_coef Fsqd
_refine_ls_weighting_details 'calc w=1/[\s^2^(Fo^2^)+(0.1137P)^2^+0.7703P] where P=(Fo^2^+2Fc^2^)/3'
_refine_ls_weighting_scheme calc
_refine_ls_wR_factor_gt 0.1933
_refine_ls_wR_factor_ref 0.2158
_reflns_number_gt 4107
_reflns_number_total 4347
_reflns_threshold_expression >2sigma(I)
_cod_data_source_file C0OB00751J.TXT
_cod_data_source_block 3
_cod_depositor_comments
;
The following automatic conversions were performed:
'_symmetry_cell_setting' value 'Monoclinic' changed to 'monoclinic'
according to '/home/saulius/struct/CIF-dictionaries/cif_core.dic'
dictionary named 'cif_core.dic' version 2.4.1 from 2010-06-29.

Automatic conversion script
Id: cif_fix_enum 1555 2011-01-17 13:19:09Z saulius 
;
_cod_original_cell_volume 2482.5(11)
_cod_original_sg_symbol_H-M P2(1)/c
_cod_database_code 7151694

loop_
_symmetry_equiv_pos_as_xyz
'x, y, z'
'-x, y+1/2, -z+1/2'
'-x, -y, -z'
'x, -y-1/2, z-1/2'

loop_
_atom_site_label
_atom_site_type_symbol
_atom_site_fract_x
_atom_site_fract_y
_atom_site_fract_z
_atom_site_U_iso_or_equiv
_atom_site_adp_type
_atom_site_occupancy
_atom_site_symmetry_multiplicity
_atom_site_calc_flag
_atom_site_refinement_flags
_atom_site_disorder_assembly
_atom_site_disorder_group
O1 O 0.19153(18) 0.98375(13) 0.91710(11) 0.0743(5) Uani 1 1 d . . .
O2 O 0.16713(19) 0.64792(13) 0.93447(12) 0.0739(5) Uani 1 1 d . . .
O3 O 0.31797(19) 0.53198(12) 0.92052(13) 0.0744(5) Uani 1 1 d . . .
O4 O 0.14542(16) 0.83731(11) 0.76766(9) 0.0607(4) Uani 1 1 d . . .
O5 O 0.19078(16) 0.67953(12) 0.75785(9) 0.0613(5) Uani 1 1 d . . .
O6 O 0.4922(3) 1.0448(2) 0.71269(16) 0.1195(10) Uani 1 1 d . . .
O7 O 0.4962(3) 1.10323(17) 0.82345(16) 0.1103(9) Uani 1 1 d . . .
N1 N 0.30356(16) 0.76347(11) 0.85427(9) 0.0425(4) Uani 1 1 d . . .
N2 N 0.35419(17) 0.67678(12) 0.88311(10) 0.0466(4) Uani 1 1 d . . .
H12 H 0.4349 0.6596 0.8814 0.056 Uiso 1 1 calc R . .
N3 N 0.4617(2) 1.04362(17) 0.77545(14) 0.0718(6) Uani 1 1 d . . .
C1 C 0.6743(2) 0.89025(16) 0.92799(14) 0.0557(5) Uani 1 1 d . . .
H1 H 0.6636 0.9329 0.9667 0.067 Uiso 1 1 calc R . .
C2 C 0.7966(3) 0.8468(2) 0.92967(19) 0.0728(7) Uani 1 1 d . . .
H2 H 0.8671 0.8602 0.9694 0.087 Uiso 1 1 calc R . .
C3 C 0.8144(3) 0.7840(2) 0.8728(2) 0.0840(9) Uani 1 1 d . . .
H3 H 0.8965 0.7543 0.8740 0.101 Uiso 1 1 calc R . .
C4 C 0.7097(3) 0.7651(2) 0.8140(2) 0.0871(9) Uani 1 1 d . . .
H4 H 0.7217 0.7229 0.7752 0.105 Uiso 1 1 calc R . .
C5 C 0.5871(3) 0.8083(2) 0.81198(15) 0.0653(7) Uani 1 1 d . . .
H5 H 0.5175 0.7950 0.7718 0.078 Uiso 1 1 calc R . .
C6 C 0.5667(2) 0.87160(14) 0.86958(12) 0.0464(5) Uani 1 1 d . . .
C7 C 0.4325(2) 0.91841(14) 0.87031(11) 0.0446(5) Uani 1 1 d . . .
H7 H 0.4495 0.9708 0.9073 0.053 Uiso 1 1 calc R . .
C8 C 0.33316(19) 0.85006(13) 0.90150(11) 0.0422(5) Uani 1 1 d . . .
C9 C 0.3916(2) 0.82283(16) 0.98498(11) 0.0526(5) Uani 1 1 d . . .
H9A H 0.4741 0.7891 0.9860 0.079 Uiso 1 1 calc R . .
H9B H 0.3293 0.7831 1.0054 0.079 Uiso 1 1 calc R . .
H9C H 0.4080 0.8794 1.0156 0.079 Uiso 1 1 calc R . .
C10 C 0.2019(2) 0.89963(17) 0.90861(13) 0.0560(6) Uani 1 1 d . . .
H10 H 0.1257 0.8624 0.9062 0.067 Uiso 1 1 calc R . .
C11 C 0.3731(2) 0.96347(17) 0.79322(14) 0.0587(6) Uani 1 1 d . . .
H11A H 0.3654 0.9160 0.7528 0.070 Uiso 1 1 calc R . .
H11B H 0.2844 0.9876 0.7954 0.070 Uiso 1 1 calc R . .
C12 C 0.2673(2) 0.61938(15) 0.91486(14) 0.0551(5) Uani 1 1 d . . .
C13 C 0.2552(4) 0.4554(2) 0.9595(3) 0.1036(13) Uani 1 1 d . . .
C14 C 0.1150(5) 0.4391(3) 0.9176(4) 0.141(2) Uani 1 1 d . . .
H14A H 0.1159 0.4320 0.8635 0.211 Uiso 1 1 calc R . .
H14B H 0.0601 0.4924 0.9256 0.211 Uiso 1 1 calc R . .
H14C H 0.0797 0.3824 0.9368 0.211 Uiso 1 1 calc R . .
C15 C 0.3440(5) 0.3718(3) 0.9491(4) 0.160(3) Uani 1 1 d . . .
H15A H 0.4317 0.3823 0.9784 0.239 Uiso 1 1 calc R . .
H15B H 0.3499 0.3653 0.8956 0.239 Uiso 1 1 calc R . .
H15C H 0.3069 0.3149 0.9668 0.239 Uiso 1 1 calc R . .
C16 C 0.2634(7) 0.4826(4) 1.0434(3) 0.161(2) Uani 1 1 d . . .
H16A H 0.2140 0.5402 1.0469 0.242 Uiso 1 1 calc R . .
H16B H 0.3552 0.4924 1.0664 0.242 Uiso 1 1 calc R . .
H16C H 0.2263 0.4326 1.0701 0.242 Uiso 1 1 calc R . .
C17 C 0.2049(2) 0.76493(15) 0.78969(12) 0.0471(5) Uani 1 1 d . . .
C18 C 0.0973(2) 0.6618(2) 0.68498(16) 0.0749(8) Uani 1 1 d . . .
C19 C 0.1372(4) 0.7258(4) 0.62271(19) 0.1223(17) Uani 1 1 d . . .
H19A H 0.0834 0.7107 0.5739 0.183 Uiso 1 1 calc R . .
H19B H 0.2297 0.7158 0.6200 0.183 Uiso 1 1 calc R . .
H19C H 0.1235 0.7911 0.6351 0.183 Uiso 1 1 calc R . .
C20 C 0.1204(4) 0.5571(3) 0.6723(3) 0.132(2) Uani 1 1 d . . .
H20A H 0.1027 0.5216 0.7160 0.198 Uiso 1 1 calc R . .
H20B H 0.2114 0.5473 0.6661 0.198 Uiso 1 1 calc R . .
H20C H 0.0615 0.5361 0.6269 0.198 Uiso 1 1 calc R . .
C21 C -0.0440(3) 0.6794(2) 0.6960(2) 0.0863(10) Uani 1 1 d . . .
H21A H -0.0631 0.6416 0.7381 0.129 Uiso 1 1 calc R . .
H21B H -0.1043 0.6625 0.6499 0.129 Uiso 1 1 calc R . .
H21C H -0.0550 0.7455 0.7071 0.129 Uiso 1 1 calc R . .

loop_
_atom_site_aniso_label
_atom_site_aniso_U_11
_atom_site_aniso_U_22
_atom_site_aniso_U_33
_atom_site_aniso_U_23
_atom_site_aniso_U_13
_atom_site_aniso_U_12
O1 0.0693(11) 0.0630(11) 0.0872(13) -0.0217(9) 0.0044(9) 0.0183(8)
O2 0.0688(11) 0.0659(11) 0.0948(13) 0.0071(9) 0.0363(10) -0.0039(9)
O3 0.0726(11) 0.0429(9) 0.1066(14) 0.0156(9) 0.0125(10) -0.0016(8)
O4 0.0577(9) 0.0548(9) 0.0642(10) 0.0015(7) -0.0047(7) 0.0022(7)
O5 0.0578(9) 0.0608(10) 0.0608(9) -0.0208(8) -0.0018(7) 0.0001(7)
O6 0.143(2) 0.131(2) 0.0914(16) 0.0289(15) 0.0379(15) -0.0507(18)
O7 0.144(2) 0.0726(14) 0.1068(18) 0.0111(13) -0.0001(16) -0.0461(15)
N1 0.0462(9) 0.0365(8) 0.0443(8) -0.0014(6) 0.0064(7) -0.0013(6)
N2 0.0451(9) 0.0391(9) 0.0564(10) 0.0015(7) 0.0109(7) 0.0018(7)
N3 0.0694(13) 0.0658(14) 0.0749(14) 0.0269(12) -0.0024(11) -0.0126(10)
C1 0.0525(12) 0.0507(12) 0.0620(13) 0.0025(10) 0.0047(10) -0.0045(9)
C2 0.0479(13) 0.0738(17) 0.0923(19) 0.0125(15) -0.0004(12) -0.0059(12)
C3 0.0501(14) 0.0760(18) 0.132(3) 0.0042(18) 0.0325(16) 0.0031(13)
C4 0.0668(17) 0.086(2) 0.119(2) -0.0310(18) 0.0451(17) -0.0093(14)
C5 0.0544(13) 0.0768(16) 0.0686(15) -0.0158(12) 0.0213(11) -0.0113(11)
C6 0.0480(11) 0.0429(10) 0.0494(11) 0.0033(8) 0.0115(8) -0.0064(8)
C7 0.0484(11) 0.0383(10) 0.0456(10) 0.0009(8) 0.0040(8) -0.0031(8)
C8 0.0460(10) 0.0390(10) 0.0419(10) -0.0025(8) 0.0086(8) -0.0005(8)
C9 0.0661(13) 0.0528(12) 0.0397(10) -0.0021(9) 0.0109(9) -0.0028(10)
C10 0.0512(12) 0.0591(14) 0.0580(12) -0.0107(10) 0.0104(9) 0.0030(10)
C11 0.0550(12) 0.0567(13) 0.0608(13) 0.0154(10) 0.0000(10) -0.0108(10)
C12 0.0587(13) 0.0421(11) 0.0638(13) 0.0025(9) 0.0090(10) -0.0062(9)
C13 0.090(2) 0.0558(17) 0.157(4) 0.038(2) 0.000(2) -0.0196(15)
C14 0.102(3) 0.081(2) 0.225(6) 0.021(3) -0.010(3) -0.036(2)
C15 0.133(4) 0.055(2) 0.283(8) 0.056(3) 0.014(4) 0.004(2)
C16 0.196(6) 0.154(4) 0.126(4) 0.076(4) 0.007(4) -0.052(4)
C17 0.0456(10) 0.0476(11) 0.0486(11) -0.0051(9) 0.0098(8) -0.0052(9)
C18 0.0448(12) 0.105(2) 0.0709(16) -0.0465(15) 0.0002(11) 0.0050(12)
C19 0.088(2) 0.227(5) 0.0537(16) -0.018(2) 0.0190(15) 0.008(3)
C20 0.081(2) 0.129(3) 0.168(4) -0.107(3) -0.028(2) 0.024(2)
C21 0.0465(13) 0.100(2) 0.113(2) -0.0426(19) 0.0134(14) -0.0050(13)

loop_
_atom_type_symbol
_atom_type_description
_atom_type_scat_dispersion_real
_atom_type_scat_dispersion_imag
_atom_type_scat_source
C C 0.0033 0.0016 'International Tables Vol C Tables 4.2.6.8 and 6.1.1.4'
H H 0.0000 0.0000 'International Tables Vol C Tables 4.2.6.8 and 6.1.1.4'
N N 0.0061 0.0033 'International Tables Vol C Tables 4.2.6.8 and 6.1.1.4'
O O 0.0106 0.0060 'International Tables Vol C Tables 4.2.6.8 and 6.1.1.4'

loop_
_geom_angle_atom_site_label_1
_geom_angle_atom_site_label_2
_geom_angle_atom_site_label_3
_geom_angle
_geom_angle_site_symmetry_1
_geom_angle_site_symmetry_3
_geom_angle_publ_flag
C12 O3 C13 121.0(2) . . ?
C17 O5 C18 121.82(19) . . ?
C17 N1 N2 119.08(16) . . ?
C17 N1 C8 120.05(16) . . ?
N2 N1 C8 119.51(15) . . ?
C12 N2 N1 116.09(17) . . ?
C12 N2 H12 122.0 . . ?
N1 N2 H12 122.0 . . ?
O6 N3 O7 123.4(3) . . ?
O6 N3 C11 117.4(3) . . ?
O7 N3 C11 119.2(2) . . ?
C2 C1 C6 121.4(2) . . ?
C2 C1 H1 119.3 . . ?
C6 C1 H1 119.3 . . ?
C3 C2 C1 120.1(3) . . ?
C3 C2 H2 120.0 . . ?
C1 C2 H2 120.0 . . ?
C2 C3 C4 119.5(3) . . ?
C2 C3 H3 120.2 . . ?
C4 C3 H3 120.2 . . ?
C3 C4 C5 120.7(3) . . ?
C3 C4 H4 119.7 . . ?
C5 C4 H4 119.7 . . ?
C4 C5 C6 120.7(3) . . ?
C4 C5 H5 119.7 . . ?
C6 C5 H5 119.7 . . ?
C1 C6 C5 117.6(2) . . ?
C1 C6 C7 120.28(19) . . ?
C5 C6 C7 122.09(19) . . ?
C6 C7 C11 112.96(18) . . ?
C6 C7 C8 111.87(16) . . ?
C11 C7 C8 112.93(17) . . ?
C6 C7 H7 106.1 . . ?
C11 C7 H7 106.1 . . ?
C8 C7 H7 106.1 . . ?
N1 C8 C10 109.10(16) . . ?
N1 C8 C9 109.98(16) . . ?
C10 C8 C9 103.48(16) . . ?
N1 C8 C7 112.96(15) . . ?
C10 C8 C7 111.96(17) . . ?
C9 C8 C7 108.93(16) . . ?
C8 C9 H9A 109.5 . . ?
C8 C9 H9B 109.5 . . ?
H9A C9 H9B 109.5 . . ?
C8 C9 H9C 109.5 . . ?
H9A C9 H9C 109.5 . . ?
H9B C9 H9C 109.5 . . ?
O1 C10 C8 123.9(2) . . ?
O1 C10 H10 118.1 . . ?
C8 C10 H10 118.1 . . ?
N3 C11 C7 109.72(18) . . ?
N3 C11 H11A 109.7 . . ?
C7 C11 H11A 109.7 . . ?
N3 C11 H11B 109.7 . . ?
C7 C11 H11B 109.7 . . ?
H11A C11 H11B 108.2 . . ?
O2 C12 O3 128.7(2) . . ?
O2 C12 N2 123.6(2) . . ?
O3 C12 N2 107.7(2) . . ?
O3 C13 C14 109.3(3) . . ?
O3 C13 C15 101.3(4) . . ?
C14 C13 C15 110.9(4) . . ?
O3 C13 C16 108.3(3) . . ?
C14 C13 C16 113.9(5) . . ?
C15 C13 C16 112.4(4) . . ?
C13 C14 H14A 109.5 . . ?
C13 C14 H14B 109.5 . . ?
H14A C14 H14B 109.5 . . ?
C13 C14 H14C 109.5 . . ?
H14A C14 H14C 109.5 . . ?
H14B C14 H14C 109.5 . . ?
C13 C15 H15A 109.5 . . ?
C13 C15 H15B 109.5 . . ?
H15A C15 H15B 109.5 . . ?
C13 C15 H15C 109.5 . . ?
H15A C15 H15C 109.5 . . ?
H15B C15 H15C 109.5 . . ?
C13 C16 H16A 109.5 . . ?
C13 C16 H16B 109.5 . . ?
H16A C16 H16B 109.5 . . ?
C13 C16 H16C 109.5 . . ?
H16A C16 H16C 109.5 . . ?
H16B C16 H16C 109.5 . . ?
O4 C17 O5 127.93(19) . . ?
O4 C17 N1 121.79(18) . . ?
O5 C17 N1 110.27(17) . . ?
O5 C18 C21 110.1(2) . . ?
O5 C18 C20 101.5(2) . . ?
C21 C18 C20 110.8(3) . . ?
O5 C18 C19 108.3(2) . . ?
C21 C18 C19 111.9(3) . . ?
C20 C18 C19 113.6(3) . . ?
C18 C19 H19A 109.5 . . ?
C18 C19 H19B 109.5 . . ?
H19A C19 H19B 109.5 . . ?
C18 C19 H19C 109.5 . . ?
H19A C19 H19C 109.5 . . ?
H19B C19 H19C 109.5 . . ?
C18 C20 H20A 109.5 . . ?
C18 C20 H20B 109.5 . . ?
H20A C20 H20B 109.5 . . ?
C18 C20 H20C 109.5 . . ?
H20A C20 H20C 109.5 . . ?
H20B C20 H20C 109.5 . . ?
C18 C21 H21A 109.5 . . ?
C18 C21 H21B 109.5 . . ?
H21A C21 H21B 109.5 . . ?
C18 C21 H21C 109.5 . . ?
H21A C21 H21C 109.5 . . ?
H21B C21 H21C 109.5 . . ?

loop_
_geom_bond_atom_site_label_1
_geom_bond_atom_site_label_2
_geom_bond_distance
_geom_bond_site_symmetry_2
_geom_bond_publ_flag
O1 C10 1.200(3) . ?
O2 C12 1.199(3) . ?
O3 C12 1.330(3) . ?
O3 C13 1.480(4) . ?
O4 C17 1.213(3) . ?
O5 C17 1.324(3) . ?
O5 C18 1.481(3) . ?
O6 N3 1.200(4) . ?
O7 N3 1.200(3) . ?
N1 C17 1.381(3) . ?
N1 N2 1.386(2) . ?
N1 C8 1.477(2) . ?
N2 C12 1.384(3) . ?
N2 H12 0.8600 . ?
N3 C11 1.509(3) . ?
C1 C2 1.380(4) . ?
C1 C6 1.391(3) . ?
C1 H1 0.9300 . ?
C2 C3 1.372(5) . ?
C2 H2 0.9300 . ?
C3 C4 1.377(5) . ?
C3 H3 0.9300 . ?
C4 C5 1.380(4) . ?
C4 H4 0.9300 . ?
C5 C6 1.393(3) . ?
C5 H5 0.9300 . ?
C6 C7 1.516(3) . ?
C7 C11 1.527(3) . ?
C7 C8 1.561(3) . ?
C7 H7 0.9800 . ?
C8 C10 1.528(3) . ?
C8 C9 1.538(3) . ?
C9 H9A 0.9600 . ?
C9 H9B 0.9600 . ?
C9 H9C 0.9600 . ?
C10 H10 0.9300 . ?
C11 H11A 0.9700 . ?
C11 H11B 0.9700 . ?
C13 C14 1.504(6) . ?
C13 C15 1.513(6) . ?
C13 C16 1.518(8) . ?
C14 H14A 0.9600 . ?
C14 H14B 0.9600 . ?
C14 H14C 0.9600 . ?
C15 H15A 0.9600 . ?
C15 H15B 0.9600 . ?
C15 H15C 0.9600 . ?
C16 H16A 0.9600 . ?
C16 H16B 0.9600 . ?
C16 H16C 0.9600 . ?
C18 C21 1.502(4) . ?
C18 C20 1.514(5) . ?
C18 C19 1.528(6) . ?
C19 H19A 0.9600 . ?
C19 H19B 0.9600 . ?
C19 H19C 0.9600 . ?
C20 H20A 0.9600 . ?
C20 H20B 0.9600 . ?
C20 H20C 0.9600 . ?
C21 H21A 0.9600 . ?
C21 H21B 0.9600 . ?
C21 H21C 0.9600 . ?
